data_7041624
loop_
_publ_author_name
'Tomaschautzky, Janek'
'Neumann, Beate'
'Stammler, Hans-Georg'
'Mix, Andreas'
'Mitzel, Norbert W.'

_publ_section_title
;
 Tridentate Lewis-acids based on triphenylsilane.
;
_journal_issue 5
_journal_name_full 'Dalton transactions (Cambridge, England : 2003)'
_journal_page_first 1645
_journal_page_last 1659
_journal_paper_doi 10.1039/c6dt04293g
_journal_volume 46
_journal_year 2017
_chemical_formula_moiety 'C33 H39 F Si4'
_chemical_formula_sum 'C33 H39 F Si4'
_chemical_formula_weight 567.00
_chemical_name_systematic
;
 ?
;
_space_group_crystal_system triclinic
_space_group_IT_number 2
_space_group_name_Hall '-P 1'
_space_group_name_H-M_alt 'P -1'
_symmetry_space_group_name_Hall '-P 1'
_symmetry_space_group_name_H-M 'P -1'
_atom_sites_solution_hydrogens geom
_atom_sites_solution_primary direct
_audit_creation_date 2014-08-13
_audit_creation_method
;
  Olex2 1.2-ac2
  (compiled 2012.03.27 svn.r2268, GUI svn.r4156)
;
_audit_update_record
;
2016-10-28 deposited with the CCDC.
2017-01-06 downloaded from the CCDC.
;
_cell_angle_alpha 71.086(3)
_cell_angle_beta 85.433(3)
_cell_angle_gamma 67.607(3)
_cell_formula_units_Z 2
_cell_length_a 10.7140(4)
_cell_length_b 12.9359(4)
_cell_length_c 13.8460(4)
_cell_measurement_reflns_used 12463
_cell_measurement_temperature 99.98(10)
_cell_measurement_theta_max 76.0850
_cell_measurement_theta_min 3.3530
_cell_volume 1676.37(11)
_computing_cell_refinement
;
CrysAlisPro, Agilent Technologies,
Version 1.171.37.33 (release 27-03-2014 CrysAlis171 .NET)
(compiled Mar 27 2014,17:12:48)
;
_computing_data_collection
;
CrysAlisPro, Agilent Technologies,
Version 1.171.37.33 (release 27-03-2014 CrysAlis171 .NET)
(compiled Mar 27 2014,17:12:48)
;
_computing_data_reduction
;
CrysAlisPro, Agilent Technologies,
Version 1.171.37.33 (release 27-03-2014 CrysAlis171 .NET)
(compiled Mar 27 2014,17:12:48)
;
_computing_molecular_graphics
;
O. V. Dolomanov, L. J. Bourhis, R. J. Gildea, J. A. K. Howard and H. Puschmann,
OLEX2: a complete structure solution, refinement and analysis program.
J. Appl. Cryst. (2009). 42, 339-341.
;
_computing_publication_material
;
O. V. Dolomanov, L. J. Bourhis, R. J. Gildea, J. A. K. Howard and H. Puschmann,
OLEX2: a complete structure solution, refinement and analysis program.
J. Appl. Cryst. (2009). 42, 339-341.
;
_computing_structure_refinement
;
SHELXL, G.M. Sheldrick, Acta Cryst.
(2008). A64, 112-122
;
_computing_structure_solution
;
SHELXS, G.M. Sheldrick, Acta Cryst.
(2008). A64, 112-122
;
_diffrn_ambient_environment N~2~
_diffrn_ambient_temperature 99.98(10)
_diffrn_detector 'CCD plate'
_diffrn_detector_area_resol_mean 5.3114
_diffrn_detector_type Atlas
_diffrn_measured_fraction_theta_full 0.9962
_diffrn_measured_fraction_theta_max 0.9962
_diffrn_measurement_details
;
#__ type_ start__ end____ width___ exp.time_
  1 omega -114.00  -45.00   1.0000    4.0000
omega____ theta____ kappa____ phi______ frames
    -      -38.5000  -19.0000  150.0000 69

#__ type_ start__ end____ width___ exp.time_
  2 omega  -60.00   30.00   1.0000    4.0000
omega____ theta____ kappa____ phi______ frames
    -      -38.5000   57.0000 -150.0000 90

#__ type_ start__ end____ width___ exp.time_
  3 omega  -48.00   33.00   1.0000    4.0000
omega____ theta____ kappa____ phi______ frames
    -      -38.5000   38.0000  -30.0000 81

#__ type_ start__ end____ width___ exp.time_
  4 omega -123.00  -96.00   1.0000    4.0000
omega____ theta____ kappa____ phi______ frames
    -      -38.5000  178.0000   90.0000 27

#__ type_ start__ end____ width___ exp.time_
  5 omega  -41.00   -5.00   1.0000    4.0000
omega____ theta____ kappa____ phi______ frames
    -      -38.5000  -19.0000  150.0000 36

#__ type_ start__ end____ width___ exp.time_
  6 omega   67.00  105.00   1.0000    4.0000
omega____ theta____ kappa____ phi______ frames
    -       43.4488   77.0000 -180.0000 38

#__ type_ start__ end____ width___ exp.time_
  7 omega   15.00   61.00   1.0000    4.0000
omega____ theta____ kappa____ phi______ frames
    -       43.4488   77.0000 -180.0000 46

#__ type_ start__ end____ width___ exp.time_
  8 omega   17.00   48.00   1.0000    4.0000
omega____ theta____ kappa____ phi______ frames
    -       43.4488   77.0000 -120.0000 31

#__ type_ start__ end____ width___ exp.time_
  9 omega   24.00   96.00   1.0000    4.0000
omega____ theta____ kappa____ phi______ frames
    -       43.4488   38.0000   90.0000 72

#__ type_ start__ end____ width___ exp.time_
 10 omega   11.00   78.00   1.0000    4.0000
omega____ theta____ kappa____ phi______ frames
    -       43.4488  -99.0000   30.0000 67

#__ type_ start__ end____ width___ exp.time_
 11 omega   24.00  108.00   1.0000    4.0000
omega____ theta____ kappa____ phi______ frames
    -       43.4488   38.0000  -60.0000 84

#__ type_ start__ end____ width___ exp.time_
 12 omega   15.00   80.00   1.0000    4.0000
omega____ theta____ kappa____ phi______ frames
    -       43.4488   77.0000    0.0000 65

#__ type_ start__ end____ width___ exp.time_
 13 omega   13.00   39.00   1.0000    4.0000
omega____ theta____ kappa____ phi______ frames
    -       43.4488   77.0000   90.0000 26

#__ type_ start__ end____ width___ exp.time_
 14 omega   13.00   80.00   1.0000    4.0000
omega____ theta____ kappa____ phi______ frames
    -       43.4488   77.0000  120.0000 67

#__ type_ start__ end____ width___ exp.time_
 15 omega   13.00   69.00   1.0000    4.0000
omega____ theta____ kappa____ phi______ frames
    -       43.4488   77.0000  -60.0000 56

#__ type_ start__ end____ width___ exp.time_
 16 omega   57.00   99.00   1.0000    4.0000
omega____ theta____ kappa____ phi______ frames
    -       43.4488  178.0000 -180.0000 42

#__ type_ start__ end____ width___ exp.time_
 17 omega   82.00  114.00   1.0000    4.0000
omega____ theta____ kappa____ phi______ frames
    -       43.4488   77.0000  -60.0000 32

#__ type_ start__ end____ width___ exp.time_
 18 omega   85.00  117.00   1.0000   15.0000
omega____ theta____ kappa____ phi______ frames
    -      111.0000   61.0000  -60.0000 32

#__ type_ start__ end____ width___ exp.time_
 19 omega   85.00  162.00   1.0000   15.0000
omega____ theta____ kappa____ phi______ frames
    -      111.0000   61.0000    0.0000 77

#__ type_ start__ end____ width___ exp.time_
 20 omega  120.00  148.00   1.0000   15.0000
omega____ theta____ kappa____ phi______ frames
    -      111.0000   77.0000  120.0000 28

#__ type_ start__ end____ width___ exp.time_
 21 omega   86.00  113.00   1.0000   15.0000
omega____ theta____ kappa____ phi______ frames
    -      111.0000   61.0000   90.0000 27

#__ type_ start__ end____ width___ exp.time_
 22 omega   50.00   97.00   1.0000   15.0000
omega____ theta____ kappa____ phi______ frames
    -      111.0000  -45.0000   30.0000 47

#__ type_ start__ end____ width___ exp.time_
 23 omega   81.00  176.00   1.0000   15.0000
omega____ theta____ kappa____ phi______ frames
    -      111.0000   77.0000  -60.0000 95

#__ type_ start__ end____ width___ exp.time_
 24 omega   32.00  101.00   1.0000   15.0000
omega____ theta____ kappa____ phi______ frames
    -      111.0000  -94.0000    0.0000 69

#__ type_ start__ end____ width___ exp.time_
 25 omega   31.00  107.00   1.0000   15.0000
omega____ theta____ kappa____ phi______ frames
    -      111.0000  -94.0000 -150.0000 76

#__ type_ start__ end____ width___ exp.time_
 26 omega   81.00  163.00   1.0000   15.0000
omega____ theta____ kappa____ phi______ frames
    -      111.0000   77.0000 -150.0000 82

#__ type_ start__ end____ width___ exp.time_
 27 omega   85.00  162.00   1.0000   15.0000
omega____ theta____ kappa____ phi______ frames
    -      111.0000   61.0000 -180.0000 77

#__ type_ start__ end____ width___ exp.time_
 28 omega   85.00  111.00   1.0000   15.0000
omega____ theta____ kappa____ phi______ frames
    -      111.0000   61.0000  120.0000 26

#__ type_ start__ end____ width___ exp.time_
 29 omega   89.00  157.00   1.0000   15.0000
omega____ theta____ kappa____ phi______ frames
    -      111.0000   45.0000   30.0000 68

#__ type_ start__ end____ width___ exp.time_
 30 omega   41.00  120.00   1.0000   15.0000
omega____ theta____ kappa____ phi______ frames
    -      111.0000 -125.0000 -180.0000 79

#__ type_ start__ end____ width___ exp.time_
 31 omega   81.00  114.00   1.0000   15.0000
omega____ theta____ kappa____ phi______ frames
    -      111.0000   77.0000  120.0000 33

#__ type_ start__ end____ width___ exp.time_
 32 omega   82.00  108.00   1.0000   15.0000
omega____ theta____ kappa____ phi______ frames
    -      111.0000   72.0000   26.5219 26

#__ type_ start__ end____ width___ exp.time_
 33 omega   85.00  143.00   1.0000   15.0000
omega____ theta____ kappa____ phi______ frames
    -      111.0000   61.0000  150.0000 58

#__ type_ start__ end____ width___ exp.time_
 34 omega   81.00  168.00   1.0000   15.0000
omega____ theta____ kappa____ phi______ frames
    -      111.0000   77.0000  150.0000 87

#__ type_ start__ end____ width___ exp.time_
 35 omega   85.00  162.00   1.0000   15.0000
omega____ theta____ kappa____ phi______ frames
    -      111.0000   61.0000  -90.0000 77

#__ type_ start__ end____ width___ exp.time_
 36 omega   81.00  107.00   1.0000   15.0000
omega____ theta____ kappa____ phi______ frames
    -      111.0000   77.0000   60.0000 26

#__ type_ start__ end____ width___ exp.time_
 37 omega   85.00  171.00   1.0000   15.0000
omega____ theta____ kappa____ phi______ frames
    -      111.0000   61.0000   60.0000 86

#__ type_ start__ end____ width___ exp.time_
 38 omega   32.00   94.00   1.0000   15.0000
omega____ theta____ kappa____ phi______ frames
    -      111.0000  -94.0000   60.0000 62

#__ type_ start__ end____ width___ exp.time_
 39 omega   39.00  102.00   1.0000   15.0000
omega____ theta____ kappa____ phi______ frames
    -      111.0000  -94.0000  -60.0000 63

#__ type_ start__ end____ width___ exp.time_
 40 omega   86.00  113.00   1.0000   15.0000
omega____ theta____ kappa____ phi______ frames
    -      111.0000   61.0000  -30.0000 27

#__ type_ start__ end____ width___ exp.time_
 41 omega   81.00  108.00   1.0000   15.0000
omega____ theta____ kappa____ phi______ frames
    -      111.0000   77.0000 -180.0000 27

#__ type_ start__ end____ width___ exp.time_
 42 omega   82.00  107.00   1.0000   15.0000
omega____ theta____ kappa____ phi______ frames
    -      111.0000   77.0000    0.0000 25

#__ type_ start__ end____ width___ exp.time_
 43 omega   85.00  111.00   1.0000   15.0000
omega____ theta____ kappa____ phi______ frames
    -      111.0000   61.0000 -150.0000 26

#__ type_ start__ end____ width___ exp.time_
 44 omega   42.00   91.00   1.0000   15.0000
omega____ theta____ kappa____ phi______ frames
    -      111.0000  -45.0000 -180.0000 49

#__ type_ start__ end____ width___ exp.time_
 45 omega   85.00  111.00   1.0000   15.0000
omega____ theta____ kappa____ phi______ frames
    -      111.0000   61.0000   30.0000 26

#__ type_ start__ end____ width___ exp.time_
 46 omega   81.00  107.00   1.0000   15.0000
omega____ theta____ kappa____ phi______ frames
    -      111.0000   77.0000  -30.0000 26

#__ type_ start__ end____ width___ exp.time_
 47 omega   81.00  175.00   1.0000   15.0000
omega____ theta____ kappa____ phi______ frames
    -      111.0000   77.0000   90.0000 94

#__ type_ start__ end____ width___ exp.time_
 48 omega   81.00  107.00   1.0000   15.0000
omega____ theta____ kappa____ phi______ frames
    -      111.0000   77.0000 -120.0000 26

#__ type_ start__ end____ width___ exp.time_
 49 omega   82.00  107.00   1.0000   15.0000
omega____ theta____ kappa____ phi______ frames
    -      111.0000   77.0000   30.0000 25

#__ type_ start__ end____ width___ exp.time_
 50 omega   81.00  108.00   1.0000   15.0000
omega____ theta____ kappa____ phi______ frames
    -      111.0000   77.0000  -90.0000 27

#__ type_ start__ end____ width___ exp.time_
 51 omega   84.00  111.00   1.0000   15.0000
omega____ theta____ kappa____ phi______ frames
    -      111.0000   63.0000 -118.5001 27

#__ type_ start__ end____ width___ exp.time_
 52 omega  127.00  152.00   1.0000   15.0000
omega____ theta____ kappa____ phi______ frames
    -      111.0000   67.0000  -27.3729 25

#__ type_ start__ end____ width___ exp.time_
 53 omega   83.00  109.00   1.0000   15.0000
omega____ theta____ kappa____ phi______ frames
    -      111.0000   67.0000  -27.3729 26
;
_diffrn_measurement_device 'four-circle diffractometer'
_diffrn_measurement_device_type 'SuperNova, Dual, Cu at zero, Atlas'
_diffrn_measurement_method '\w scans'
_diffrn_orient_matrix_UB_11 0.0468550000
_diffrn_orient_matrix_UB_12 -0.1218081000
_diffrn_orient_matrix_UB_13 -0.0151321000
_diffrn_orient_matrix_UB_21 0.0056536000
_diffrn_orient_matrix_UB_22 0.0576725000
_diffrn_orient_matrix_UB_23 -0.1157687000
_diffrn_orient_matrix_UB_31 0.1483879000
_diffrn_orient_matrix_UB_32 -0.0174408000
_diffrn_orient_matrix_UB_33 0.0153857000
_diffrn_radiation_monochromator mirror
_diffrn_radiation_probe x-ray
_diffrn_radiation_type 'Cu K\a'
_diffrn_radiation_wavelength 1.54184
_diffrn_reflns_av_R_equivalents 0.0332
_diffrn_reflns_av_unetI/netI 0.0273
_diffrn_reflns_Laue_measured_fraction_full 1.000
_diffrn_reflns_Laue_measured_fraction_max 0.996
_diffrn_reflns_limit_h_max 13
_diffrn_reflns_limit_h_min -11
_diffrn_reflns_limit_k_max 15
_diffrn_reflns_limit_k_min -15
_diffrn_reflns_limit_l_max 16
_diffrn_reflns_limit_l_min -17
_diffrn_reflns_number 27635
_diffrn_reflns_point_group_measured_fraction_full 1.000
_diffrn_reflns_point_group_measured_fraction_max 0.996
_diffrn_reflns_theta_full 67.684
_diffrn_reflns_theta_max 72.114
_diffrn_reflns_theta_min 3.378
_diffrn_source 'sealed X-ray tube'
_diffrn_source_type 'SuperNova (Cu) X-ray Source'
_exptl_absorpt_coefficient_mu 1.834
_exptl_absorpt_correction_T_max 0.960
_exptl_absorpt_correction_T_min 0.807
_exptl_absorpt_correction_type gaussian
_exptl_absorpt_process_details
;
CrysAlisPro, Agilent Technologies,
Version 1.171.37.33 (release 27-03-2014 CrysAlis171 .NET)
(compiled Mar 27 2014,17:12:48)
Numerical absorption correction based on gaussian integration over
            a multifaceted crystal model
Empirical absorption correction using spherical harmonics,
 implemented in SCALE3 ABSPACK scaling algorithm.
;
_exptl_crystal_colour 'clear colourless'
_exptl_crystal_colour_lustre clear
_exptl_crystal_colour_primary colourless
_exptl_crystal_density_diffrn 1.123
_exptl_crystal_description plate
_exptl_crystal_F_000 604
_exptl_crystal_size_max 0.1876
_exptl_crystal_size_mid 0.1129
_exptl_crystal_size_min 0.0232
_refine_diff_density_max 0.352
_refine_diff_density_min -0.269
_refine_diff_density_rms 0.043
_refine_ls_extinction_method none
_refine_ls_goodness_of_fit_ref 1.030
_refine_ls_hydrogen_treatment constr
_refine_ls_matrix_type full
_refine_ls_number_parameters 352
_refine_ls_number_reflns 6581
_refine_ls_number_restraints 0
_refine_ls_restrained_S_all 1.030
_refine_ls_R_factor_all 0.0400
_refine_ls_R_factor_gt 0.0325
_refine_ls_shift/su_max 0.001
_refine_ls_shift/su_mean 0.000
_refine_ls_structure_factor_coef Fsqd
_refine_ls_weighting_details 'w=1/[\s^2^(Fo^2^)+(0.0455P)^2^+0.4612P] where P=(Fo^2^+2Fc^2^)/3'
_refine_ls_weighting_scheme calc
_refine_ls_wR_factor_gt 0.0820
_refine_ls_wR_factor_ref 0.0871
_reflns_Friedel_coverage 0.000
_reflns_number_gt 5699
_reflns_number_total 6581
_reflns_threshold_expression 'I > 2\s(I)'
_cod_data_source_file c6dt04293g2.cif
_cod_data_source_block toma15_11
_cod_depositor_comments 'Adding full bibliography for 7041624--7041640.cif.'
_cod_database_code 7041624
_chemical_oxdiff_formula 'C20 H20 F20 Si'
_reflns_odcompleteness_completeness 99.62
_reflns_odcompleteness_iscentric 1
_reflns_odcompleteness_theta 71.98
_shelx_space_group_comment
;
The symmetry employed for this shelxl refinement is uniquely defined
by the following loop, which should always be used as a source of
symmetry information in preference to the above space-group names.
They are only intended as comments.
;
_shelxl_version_number 2014-3

loop_
_space_group_symop_operation_xyz
'x, y, z'
'-x, -y, -z'

loop_
_atom_site_label
_atom_site_type_symbol
_atom_site_fract_x
_atom_site_fract_y
_atom_site_fract_z
_atom_site_U_iso_or_equiv
_atom_site_adp_type
_atom_site_occupancy
_atom_site_site_symmetry_order
_atom_site_calc_flag
_atom_site_refinement_flags_posn
_atom_site_refinement_flags_adp
Si1 Si 0.24625(4) 0.18290(3) 0.82532(3) 0.01993(9) Uani 1 1 d . .
Si2 Si 0.34817(4) 0.52271(4) 0.81382(3) 0.02638(10) Uani 1 1 d . .
Si3 Si 0.27455(4) 0.10981(3) 1.22355(3) 0.02460(10) Uani 1 1 d . .
Si4 Si -0.14551(4) 0.26808(4) 0.57076(3) 0.02661(10) Uani 1 1 d . .
F1 F 0.37055(8) 0.17007(7) 0.89114(6) 0.02567(18) Uani 1 1 d . .
C1 C 0.30233(14) 0.19701(12) 0.69146(10) 0.0223(3) Uani 1 1 d . .
C2 C 0.30711(15) 0.11556(13) 0.64413(11) 0.0257(3) Uani 1 1 d . .
H2 H 0.2773 0.0551 0.6784 0.031 Uiso 1 1 calc R U
C3 C 0.35549(16) 0.12266(14) 0.54671(12) 0.0301(3) Uani 1 1 d . .
H3 H 0.3590 0.0667 0.5170 0.036 Uiso 1 1 calc R U
C4 C 0.39829(17) 0.21339(15) 0.49431(12) 0.0332(3) Uani 1 1 d . .
H4 H 0.4294 0.2189 0.4289 0.040 Uiso 1 1 calc R U
C5 C 0.39501(16) 0.29576(14) 0.53883(11) 0.0296(3) Uani 1 1 d . .
H5 H 0.4239 0.3564 0.5033 0.035 Uiso 1 1 calc R U
C6 C 0.34823(15) 0.28805(13) 0.63733(11) 0.0238(3) Uani 1 1 d . .
C7 C 0.35078(15) 0.37036(13) 0.68554(11) 0.0251(3) Uani 1 1 d . .
C8 C 0.35254(16) 0.43377(13) 0.73237(11) 0.0273(3) Uani 1 1 d . .
C9 C 0.4747(2) 0.5920(2) 0.76974(16) 0.0488(5) Uani 1 1 d . .
H9A H 0.5636 0.5316 0.7793 0.073 Uiso 1 1 calc R U
H9B H 0.4695 0.6429 0.8085 0.073 Uiso 1 1 calc R U
H9C H 0.4562 0.6373 0.6986 0.073 Uiso 1 1 calc R U
C10 C 0.17505(18) 0.63704(15) 0.79988(13) 0.0368(4) Uani 1 1 d . .
H10A H 0.1568 0.6885 0.7304 0.055 Uiso 1 1 calc R U
H10B H 0.1683 0.6821 0.8446 0.055 Uiso 1 1 calc R U
H10C H 0.1105 0.5997 0.8174 0.055 Uiso 1 1 calc R U
C11 C 0.38853(18) 0.42346(16) 0.94875(13) 0.0368(4) Uani 1 1 d . .
H11A H 0.3284 0.3817 0.9671 0.055 Uiso 1 1 calc R U
H11B H 0.3778 0.4696 0.9931 0.055 Uiso 1 1 calc R U
H11C H 0.4802 0.3680 0.9555 0.055 Uiso 1 1 calc R U
C12 C 0.09700(14) 0.31680(12) 0.82915(10) 0.0204(3) Uani 1 1 d . .
C13 C 0.02178(15) 0.39547(13) 0.73915(11) 0.0243(3) Uani 1 1 d . .
H13 H 0.0491 0.3818 0.6775 0.029 Uiso 1 1 calc R U
C14 C -0.09235(16) 0.49323(13) 0.73925(11) 0.0276(3) Uani 1 1 d . .
H14 H -0.1409 0.5440 0.6783 0.033 Uiso 1 1 calc R U
C15 C -0.13409(15) 0.51520(13) 0.83080(12) 0.0275(3) Uani 1 1 d . .
H15 H -0.2108 0.5807 0.8312 0.033 Uiso 1 1 calc R U
C16 C -0.06143(15) 0.43965(12) 0.92129(11) 0.0250(3) Uani 1 1 d . .
H16 H -0.0892 0.4548 0.9824 0.030 Uiso 1 1 calc R U
C17 C 0.05377(14) 0.34043(12) 0.92140(10) 0.0213(3) Uani 1 1 d . .
C18 C 0.12578(14) 0.26364(12) 1.01729(11) 0.0224(3) Uani 1 1 d . .
C19 C 0.18495(15) 0.20021(13) 1.09843(11) 0.0251(3) Uani 1 1 d . .
C20 C 0.42048(18) 0.15230(15) 1.23073(14) 0.0378(4) Uani 1 1 d . .
H20A H 0.4784 0.1390 1.1758 0.057 Uiso 1 1 calc R U
H20B H 0.4703 0.1056 1.2949 0.057 Uiso 1 1 calc R U
H20C H 0.3879 0.2343 1.2252 0.057 Uiso 1 1 calc R U
C21 C 0.33434(16) -0.04939(13) 1.23720(12) 0.0287(3) Uani 1 1 d . .
H21A H 0.2586 -0.0690 1.2295 0.043 Uiso 1 1 calc R U
H21B H 0.3782 -0.0956 1.3036 0.043 Uiso 1 1 calc R U
H21C H 0.3971 -0.0659 1.1856 0.043 Uiso 1 1 calc R U
C22 C 0.15161(18) 0.14370(15) 1.32275(12) 0.0367(4) Uani 1 1 d . .
H22A H 0.1212 0.2261 1.3151 0.055 Uiso 1 1 calc R U
H22B H 0.1947 0.0979 1.3895 0.055 Uiso 1 1 calc R U
H22C H 0.0757 0.1245 1.3148 0.055 Uiso 1 1 calc R U
C23 C 0.21465(15) 0.04441(12) 0.88801(10) 0.0225(3) Uani 1 1 d . .
C24 C 0.29540(16) -0.03936(13) 0.97442(11) 0.0278(3) Uani 1 1 d . .
H24 H 0.3670 -0.0271 0.9962 0.033 Uiso 1 1 calc R U
C25 C 0.27087(18) -0.14035(13) 1.02823(12) 0.0330(4) Uani 1 1 d . .
H25 H 0.3256 -0.1946 1.0855 0.040 Uiso 1 1 calc R U
C26 C 0.16491(19) -0.16024(14) 0.99662(13) 0.0349(4) Uani 1 1 d . .
H26 H 0.1482 -0.2276 1.0330 0.042 Uiso 1 1 calc R U
C27 C 0.08389(17) -0.08007(14) 0.91100(12) 0.0316(3) Uani 1 1 d . .
H27 H 0.0135 -0.0941 0.8896 0.038 Uiso 1 1 calc R U
C28 C 0.10768(16) 0.02219(13) 0.85645(11) 0.0257(3) Uani 1 1 d . .
C29 C 0.02340(15) 0.10325(13) 0.76672(11) 0.0261(3) Uani 1 1 d . .
C30 C -0.04454(16) 0.16945(14) 0.68969(11) 0.0278(3) Uani 1 1 d . .
C31 C -0.30704(18) 0.36830(16) 0.60392(15) 0.0399(4) Uani 1 1 d . .
H31A H -0.3629 0.4178 0.5428 0.060 Uiso 1 1 calc R U
H31B H -0.2889 0.4165 0.6366 0.060 Uiso 1 1 calc R U
H31C H -0.3530 0.3225 0.6495 0.060 Uiso 1 1 calc R U
C32 C -0.1778(2) 0.17557(17) 0.50423(13) 0.0407(4) Uani 1 1 d . .
H32A H -0.0933 0.1241 0.4877 0.061 Uiso 1 1 calc R U
H32B H -0.2322 0.2257 0.4426 0.061 Uiso 1 1 calc R U
H32C H -0.2245 0.1293 0.5482 0.061 Uiso 1 1 calc R U
C33 C -0.04932(18) 0.35437(16) 0.48854(12) 0.0361(4) Uani 1 1 d . .
H33A H 0.0419 0.3023 0.4855 0.054 Uiso 1 1 calc R U
H33B H -0.0489 0.4129 0.5169 0.054 Uiso 1 1 calc R U
H33C H -0.0914 0.3924 0.4209 0.054 Uiso 1 1 calc R U

loop_
_atom_site_aniso_label
_atom_site_aniso_U_11
_atom_site_aniso_U_22
_atom_site_aniso_U_33
_atom_site_aniso_U_23
_atom_site_aniso_U_13
_atom_site_aniso_U_12
Si1 0.01822(19) 0.02207(17) 0.01973(17) -0.00731(13) 0.00089(13) -0.00727(14)
Si2 0.0271(2) 0.0311(2) 0.0279(2) -0.01299(16) 0.00425(16) -0.01588(17)
Si3 0.0256(2) 0.02418(19) 0.02217(19) -0.00624(14) -0.00181(15) -0.00777(16)
Si4 0.0250(2) 0.0299(2) 0.02409(19) -0.00434(15) -0.00027(15) -0.01271(17)
F1 0.0215(4) 0.0310(4) 0.0248(4) -0.0094(3) -0.0008(3) -0.0094(3)
C1 0.0168(7) 0.0259(7) 0.0225(6) -0.0083(5) -0.0005(5) -0.0053(5)
C2 0.0216(7) 0.0274(7) 0.0285(7) -0.0105(6) 0.0011(6) -0.0082(6)
C3 0.0292(8) 0.0351(8) 0.0297(8) -0.0180(6) 0.0010(6) -0.0097(7)
C4 0.0347(9) 0.0432(9) 0.0235(7) -0.0143(6) 0.0051(6) -0.0142(7)
C5 0.0302(8) 0.0336(8) 0.0252(7) -0.0083(6) 0.0042(6) -0.0137(7)
C6 0.0194(7) 0.0276(7) 0.0239(7) -0.0096(5) 0.0005(5) -0.0072(6)
C7 0.0217(7) 0.0287(7) 0.0247(7) -0.0064(6) 0.0042(5) -0.0116(6)
C8 0.0255(8) 0.0323(7) 0.0282(7) -0.0112(6) 0.0048(6) -0.0149(6)
C9 0.0538(12) 0.0670(13) 0.0516(11) -0.0288(10) 0.0147(9) -0.0446(11)
C10 0.0379(10) 0.0349(8) 0.0328(8) -0.0111(7) 0.0035(7) -0.0087(7)
C11 0.0340(9) 0.0406(9) 0.0344(8) -0.0138(7) -0.0017(7) -0.0102(7)
C12 0.0189(7) 0.0206(6) 0.0238(6) -0.0071(5) 0.0023(5) -0.0098(5)
C13 0.0238(7) 0.0267(7) 0.0230(7) -0.0071(5) 0.0018(5) -0.0111(6)
C14 0.0253(8) 0.0251(7) 0.0277(7) -0.0019(6) -0.0034(6) -0.0090(6)
C15 0.0226(7) 0.0221(7) 0.0345(8) -0.0075(6) 0.0029(6) -0.0064(6)
C16 0.0251(7) 0.0251(7) 0.0264(7) -0.0093(5) 0.0055(6) -0.0111(6)
C17 0.0207(7) 0.0217(6) 0.0236(7) -0.0062(5) 0.0022(5) -0.0113(5)
C18 0.0221(7) 0.0233(6) 0.0246(7) -0.0099(5) 0.0054(5) -0.0103(6)
C19 0.0262(8) 0.0255(7) 0.0245(7) -0.0088(6) 0.0037(6) -0.0106(6)
C20 0.0342(9) 0.0298(8) 0.0489(10) -0.0102(7) -0.0089(8) -0.0113(7)
C21 0.0285(8) 0.0266(7) 0.0289(7) -0.0065(6) -0.0004(6) -0.0096(6)
C22 0.0377(9) 0.0373(8) 0.0254(7) -0.0093(6) 0.0001(7) -0.0042(7)
C23 0.0218(7) 0.0225(6) 0.0220(6) -0.0082(5) 0.0013(5) -0.0063(6)
C24 0.0287(8) 0.0255(7) 0.0276(7) -0.0095(6) -0.0022(6) -0.0069(6)
C25 0.0404(9) 0.0235(7) 0.0279(7) -0.0044(6) -0.0048(7) -0.0063(7)
C26 0.0467(10) 0.0245(7) 0.0338(8) -0.0059(6) 0.0019(7) -0.0165(7)
C27 0.0348(9) 0.0296(8) 0.0340(8) -0.0094(6) 0.0013(7) -0.0167(7)
C28 0.0266(8) 0.0252(7) 0.0246(7) -0.0079(5) 0.0017(6) -0.0092(6)
C29 0.0235(7) 0.0285(7) 0.0298(7) -0.0101(6) 0.0039(6) -0.0136(6)
C30 0.0247(8) 0.0320(7) 0.0283(7) -0.0075(6) 0.0022(6) -0.0142(6)
C31 0.0272(9) 0.0377(9) 0.0497(10) -0.0106(8) 0.0014(7) -0.0095(7)
C32 0.0547(12) 0.0468(10) 0.0277(8) -0.0086(7) 0.0008(7) -0.0291(9)
C33 0.0378(9) 0.0433(9) 0.0271(8) -0.0039(7) 0.0005(7) -0.0210(8)

loop_
_atom_type_symbol
_atom_type_description
_atom_type_scat_dispersion_real
_atom_type_scat_dispersion_imag
_atom_type_scat_source
C C 0.0181 0.0091 'International Tables Vol C Tables 4.2.6.8 and 6.1.1.4'
H H 0.0000 0.0000 'International Tables Vol C Tables 4.2.6.8 and 6.1.1.4'
F F 0.0727 0.0534 'International Tables Vol C Tables 4.2.6.8 and 6.1.1.4'
Si Si 0.2541 0.3302 'International Tables Vol C Tables 4.2.6.8 and 6.1.1.4'

loop_
_exptl_crystal_face_index_h
_exptl_crystal_face_index_k
_exptl_crystal_face_index_l
_exptl_crystal_face_perp_dist
_exptl_oxdiff_crystal_face_indexfrac_h
_exptl_oxdiff_crystal_face_indexfrac_k
_exptl_oxdiff_crystal_face_indexfrac_l
_exptl_oxdiff_crystal_face_x
_exptl_oxdiff_crystal_face_y
_exptl_oxdiff_crystal_face_z
0 -5 5 0.0775 -0.3138 -4.6619 5.2011 0.4745 -0.8728 0.1148
6 0 4 0.0850 5.6112 -0.0755 3.6897 0.2163 -0.3998 0.8907
6 5 -1 0.0664 6.3411 4.7899 -1.4802 -0.2639 0.4835 0.8346
0 5 -5 0.0527 0.4007 4.6992 -5.1886 -0.4751 0.8740 -0.1023
-6 -5 2 0.0443 -6.0026 -5.0599 2.0104 0.3047 -0.5585 -0.7715
0 1 1 0.0116 0.0000 1.0000 1.0000 -0.1369 -0.0581 -0.0021
0 -1 -1 0.0116 -0.0000 -1.0000 -1.0000 0.1369 0.0581 0.0021

loop_
_geom_angle_atom_site_label_1
_geom_angle_atom_site_label_2
_geom_angle_atom_site_label_3
_geom_angle
F1 Si1 C1 106.74(6)
F1 Si1 C12 109.34(6)
F1 Si1 C23 104.71(6)
C12 Si1 C1 111.00(6)
C23 Si1 C1 112.75(6)
C23 Si1 C12 111.92(6)
C8 Si2 C9 108.42(8)
C8 Si2 C10 107.61(8)
C8 Si2 C11 108.37(7)
C9 Si2 C11 111.02(9)
C10 Si2 C9 110.71(10)
C10 Si2 C11 110.59(8)
C19 Si3 C20 107.47(8)
C19 Si3 C21 110.32(7)
C19 Si3 C22 106.92(7)
C20 Si3 C22 111.57(9)
C21 Si3 C20 110.44(8)
C21 Si3 C22 110.04(8)
C30 Si4 C31 108.47(8)
C30 Si4 C32 108.21(8)
C30 Si4 C33 109.11(7)
C31 Si4 C32 110.44(9)
C31 Si4 C33 110.40(8)
C33 Si4 C32 110.15(8)
C2 C1 Si1 121.63(11)
C2 C1 C6 117.87(13)
C6 C1 Si1 120.42(10)
C1 C2 H2 119.2
C3 C2 C1 121.54(14)
C3 C2 H2 119.2
C2 C3 H3 120.1
C4 C3 C2 119.75(14)
C4 C3 H3 120.1
C3 C4 H4 119.8
C5 C4 C3 120.30(14)
C5 C4 H4 119.8
C4 C5 H5 119.9
C4 C5 C6 120.16(15)
C6 C5 H5 119.9
C1 C6 C7 119.45(13)
C5 C6 C1 120.36(13)
C5 C6 C7 120.16(14)
C8 C7 C6 175.45(15)
C7 C8 Si2 174.59(14)
Si2 C9 H9A 109.5
Si2 C9 H9B 109.5
Si2 C9 H9C 109.5
H9A C9 H9B 109.5
H9A C9 H9C 109.5
H9B C9 H9C 109.5
Si2 C10 H10A 109.5
Si2 C10 H10B 109.5
Si2 C10 H10C 109.5
H10A C10 H10B 109.5
H10A C10 H10C 109.5
H10B C10 H10C 109.5
Si2 C11 H11A 109.5
Si2 C11 H11B 109.5
Si2 C11 H11C 109.5
H11A C11 H11B 109.5
H11A C11 H11C 109.5
H11B C11 H11C 109.5
C13 C12 Si1 120.03(10)
C13 C12 C17 117.79(13)
C17 C12 Si1 122.15(10)
C12 C13 H13 119.1
C14 C13 C12 121.81(13)
C14 C13 H13 119.1
C13 C14 H14 120.1
C13 C14 C15 119.78(14)
C15 C14 H14 120.1
C14 C15 H15 120.0
C16 C15 C14 119.98(14)
C16 C15 H15 120.0
C15 C16 H16 119.8
C15 C16 C17 120.33(13)
C17 C16 H16 119.8
C12 C17 C18 121.15(12)
C16 C17 C12 120.31(13)
C16 C17 C18 118.54(13)
C19 C18 C17 179.10(16)
C18 C19 Si3 177.27(13)
Si3 C20 H20A 109.5
Si3 C20 H20B 109.5
Si3 C20 H20C 109.5
H20A C20 H20B 109.5
H20A C20 H20C 109.5
H20B C20 H20C 109.5
Si3 C21 H21A 109.5
Si3 C21 H21B 109.5
Si3 C21 H21C 109.5
H21A C21 H21B 109.5
H21A C21 H21C 109.5
H21B C21 H21C 109.5
Si3 C22 H22A 109.5
Si3 C22 H22B 109.5
Si3 C22 H22C 109.5
H22A C22 H22B 109.5
H22A C22 H22C 109.5
H22B C22 H22C 109.5
C24 C23 Si1 118.89(11)
C24 C23 C28 117.72(13)
C28 C23 Si1 123.28(11)
C23 C24 H24 119.3
C25 C24 C23 121.44(15)
C25 C24 H24 119.3
C24 C25 H25 120.0
C26 C25 C24 120.05(15)
C26 C25 H25 120.0
C25 C26 H26 119.9
C27 C26 C25 120.14(15)
C27 C26 H26 119.9
C26 C27 H27 119.9
C26 C27 C28 120.18(15)
C28 C27 H27 119.9
C23 C28 C29 120.40(13)
C27 C28 C23 120.47(14)
C27 C28 C29 119.13(14)
C30 C29 C28 178.02(17)
C29 C30 Si4 178.69(15)
Si4 C31 H31A 109.5
Si4 C31 H31B 109.5
Si4 C31 H31C 109.5
H31A C31 H31B 109.5
H31A C31 H31C 109.5
H31B C31 H31C 109.5
Si4 C32 H32A 109.5
Si4 C32 H32B 109.5
Si4 C32 H32C 109.5
H32A C32 H32B 109.5
H32A C32 H32C 109.5
H32B C32 H32C 109.5
Si4 C33 H33A 109.5
Si4 C33 H33B 109.5
Si4 C33 H33C 109.5
H33A C33 H33B 109.5
H33A C33 H33C 109.5
H33B C33 H33C 109.5

loop_
_geom_bond_atom_site_label_1
_geom_bond_atom_site_label_2
_geom_bond_distance
Si1 F1 1.5995(9)
Si1 C1 1.8752(14)
Si1 C12 1.8697(14)
Si1 C23 1.8667(15)
Si2 C8 1.8411(15)
Si2 C9 1.8579(19)
Si2 C10 1.8566(18)
Si2 C11 1.8645(17)
Si3 C19 1.8402(15)
Si3 C20 1.8632(18)
Si3 C21 1.8571(15)
Si3 C22 1.8644(17)
Si4 C30 1.8384(16)
Si4 C31 1.8538(18)
Si4 C32 1.8659(18)
Si4 C33 1.8627(17)
C1 C2 1.394(2)
C1 C6 1.415(2)
C2 H2 0.9300
C2 C3 1.393(2)
C3 H3 0.9300
C3 C4 1.385(2)
C4 H4 0.9300
C4 C5 1.382(2)
C5 H5 0.9300
C5 C6 1.401(2)
C6 C7 1.437(2)
C7 C8 1.205(2)
C9 H9A 0.9600
C9 H9B 0.9600
C9 H9C 0.9600
C10 H10A 0.9600
C10 H10B 0.9600
C10 H10C 0.9600
C11 H11A 0.9600
C11 H11B 0.9600
C11 H11C 0.9600
C12 C13 1.397(2)
C12 C17 1.4109(19)
C13 H13 0.9300
C13 C14 1.385(2)
C14 H14 0.9300
C14 C15 1.391(2)
C15 H15 0.9300
C15 C16 1.383(2)
C16 H16 0.9300
C16 C17 1.401(2)
C17 C18 1.438(2)
C18 C19 1.207(2)
C20 H20A 0.9600
C20 H20B 0.9600
C20 H20C 0.9600
C21 H21A 0.9600
C21 H21B 0.9600
C21 H21C 0.9600
C22 H22A 0.9600
C22 H22B 0.9600
C22 H22C 0.9600
C23 C24 1.402(2)
C23 C28 1.414(2)
C24 H24 0.9300
C24 C25 1.389(2)
C25 H25 0.9300
C25 C26 1.386(3)
C26 H26 0.9300
C26 C27 1.384(2)
C27 H27 0.9300
C27 C28 1.401(2)
C28 C29 1.439(2)
C29 C30 1.207(2)
C31 H31A 0.9600
C31 H31B 0.9600
C31 H31C 0.9600
C32 H32A 0.9600
C32 H32B 0.9600
C32 H32C 0.9600
C33 H33A 0.9600
C33 H33B 0.9600
C33 H33C 0.9600

loop_
_geom_torsion_atom_site_label_1
_geom_torsion_atom_site_label_2
_geom_torsion_atom_site_label_3
_geom_torsion_atom_site_label_4
_geom_torsion
Si1 C1 C2 C3 -176.58(12)
Si1 C1 C6 C5 177.52(11)
Si1 C1 C6 C7 -0.40(19)
Si1 C12 C13 C14 177.53(11)
Si1 C12 C17 C16 -177.75(11)
Si1 C12 C17 C18 1.93(19)
Si1 C23 C24 C25 175.68(12)
Si1 C23 C28 C27 -175.70(11)
Si1 C23 C28 C29 5.5(2)
F1 Si1 C1 C2 119.56(12)
F1 Si1 C1 C6 -57.02(12)
F1 Si1 C12 C13 133.80(11)
F1 Si1 C12 C17 -48.18(13)
F1 Si1 C23 C24 0.66(12)
F1 Si1 C23 C28 176.80(11)
C1 Si1 C12 C13 16.30(13)
C1 Si1 C12 C17 -165.68(11)
C1 Si1 C23 C24 116.32(12)
C1 Si1 C23 C28 -67.54(13)
C1 C2 C3 C4 -1.0(2)
C2 C1 C6 C5 0.8(2)
C2 C1 C6 C7 -177.10(13)
C2 C3 C4 C5 0.9(2)
C3 C4 C5 C6 0.0(3)
C4 C5 C6 C1 -0.9(2)
C4 C5 C6 C7 177.05(15)
C6 C1 C2 C3 0.1(2)
C12 Si1 C1 C2 -121.37(12)
C12 Si1 C1 C6 62.06(13)
C12 Si1 C23 C24 -117.68(12)
C12 Si1 C23 C28 58.46(13)
C12 C13 C14 C15 0.3(2)
C13 C12 C17 C16 0.3(2)
C13 C12 C17 C18 179.99(13)
C13 C14 C15 C16 0.2(2)
C14 C15 C16 C17 -0.4(2)
C15 C16 C17 C12 0.2(2)
C15 C16 C17 C18 -179.51(13)
C17 C12 C13 C14 -0.6(2)
C23 Si1 C1 C2 5.12(14)
C23 Si1 C1 C6 -171.45(11)
C23 Si1 C12 C13 -110.64(12)
C23 Si1 C12 C17 67.38(13)
C23 C24 C25 C26 0.2(2)
C24 C23 C28 C27 0.5(2)
C24 C23 C28 C29 -178.34(13)
C24 C25 C26 C27 0.5(3)
C25 C26 C27 C28 -0.7(2)
C26 C27 C28 C23 0.2(2)
C26 C27 C28 C29 179.01(15)
C28 C23 C24 C25 -0.7(2)
